data_7029408
loop_
_publ_author_name
'Zhao, Jun-Wei'
'Li, Yan-Zhou'
'Ji, Fan'
'Yuan, Jing'
'Chen, Li-Juan'
'Yang, Guo-Yu'

_publ_section_title
;
 Syntheses, structures and electrochemical properties of a class of 1-D
 double chain polyoxotungstate hybrids
 [H2dap][Cu(dap)2]0.5[Cu(dap)2(H2O)][Ln(H2O)3(\a-GeW11O39)]&#x00B7;3H2O.
;
_journal_issue 15
_journal_name_full 'Dalton transactions (Cambridge, England : 2003)'
_journal_page_first 5694
_journal_page_last 5706
_journal_paper_doi 10.1039/c3dt53616e
_journal_volume 43
_journal_year 2014
_chemical_formula_sum 'C12 H56 Cu1.5 Er Ge N8 O46 W11'
_chemical_formula_weight 3406.16
_chemical_name_systematic
; 
 ? 
;
_space_group_IT_number 2
_symmetry_cell_setting triclinic
_symmetry_space_group_name_Hall '-P 1'
_symmetry_space_group_name_H-M 'P -1'
_atom_sites_solution_hydrogens geom
_atom_sites_solution_primary direct
_atom_sites_solution_secondary difmap
_audit_creation_method SHELXL-97
_cell_angle_alpha 84.6320(10)
_cell_angle_beta 74.8200(10)
_cell_angle_gamma 75.3590(10)
_cell_formula_units_Z 2
_cell_length_a 11.2900(8)
_cell_length_b 12.4765(9)
_cell_length_c 21.3987(15)
_cell_measurement_reflns_used 9686
_cell_measurement_temperature 296(2)
_cell_measurement_theta_max 25.00
_cell_measurement_theta_min 1.93
_cell_volume 2813.4(3)
_computing_cell_refinement 'Bruker XSCANS'
_computing_data_collection 'Bruker XSCANS'
_computing_data_reduction 'Bruker SHELXTL'
_computing_molecular_graphics 'Bruker SHELXTL'
_computing_publication_material 'Bruker SHELXTL'
_computing_structure_refinement 'SHELXL-97 (Sheldrick, 1997)'
_computing_structure_solution 'SHELXS-97 (Sheldrick, 1990)'
_diffrn_ambient_temperature 296(2)
_diffrn_detector_area_resol_mean none
_diffrn_measured_fraction_theta_full 0.979
_diffrn_measured_fraction_theta_max 0.979
_diffrn_measurement_device_type 'Bruker P4'
_diffrn_measurement_method '\w scans'
_diffrn_radiation_monochromator graphite
_diffrn_radiation_source 'fine-focus sealed tube'
_diffrn_radiation_type MoK\a
_diffrn_radiation_wavelength 0.71073
_diffrn_reflns_av_R_equivalents 0.1150
_diffrn_reflns_av_unetI/netI 0.0818
_diffrn_reflns_limit_h_max 12
_diffrn_reflns_limit_h_min -13
_diffrn_reflns_limit_k_max 14
_diffrn_reflns_limit_k_min -14
_diffrn_reflns_limit_l_max 25
_diffrn_reflns_limit_l_min -22
_diffrn_reflns_number 14387
_diffrn_reflns_theta_full 25.00
_diffrn_reflns_theta_max 25.00
_diffrn_reflns_theta_min 1.93
_diffrn_standards_decay_% none
_diffrn_standards_interval_count none
_diffrn_standards_interval_time none
_diffrn_standards_number none
_exptl_absorpt_coefficient_mu 25.043
_exptl_absorpt_correction_T_max 0.1693
_exptl_absorpt_correction_T_min 0.0281
_exptl_absorpt_correction_type multi-scan
_exptl_absorpt_process_details sadabs
_exptl_crystal_colour purple
_exptl_crystal_density_diffrn 4.021
_exptl_crystal_density_method 'not measured'
_exptl_crystal_description prism
_exptl_crystal_F_000 3019
_exptl_crystal_size_max 0.50
_exptl_crystal_size_mid 0.23
_exptl_crystal_size_min 0.11
_refine_diff_density_max 4.486
_refine_diff_density_min -4.381
_refine_diff_density_rms 0.699
_refine_ls_extinction_method none
_refine_ls_goodness_of_fit_ref 1.000
_refine_ls_hydrogen_treatment constr
_refine_ls_matrix_type full
_refine_ls_number_parameters 658
_refine_ls_number_reflns 9717
_refine_ls_number_restraints 89
_refine_ls_restrained_S_all 0.996
_refine_ls_R_factor_all 0.0715
_refine_ls_R_factor_gt 0.0637
_refine_ls_shift/su_max 0.002
_refine_ls_shift/su_mean 0.000
_refine_ls_structure_factor_coef Fsqd
_refine_ls_weighting_details 'calc w=1/[\s^2^(Fo^2^)+(0.1413P)^2^+0.0000P] where P=(Fo^2^+2Fc^2^)/3'
_refine_ls_weighting_scheme calc
_refine_ls_wR_factor_gt 0.1801
_refine_ls_wR_factor_ref 0.1866
_reflns_number_gt 8203
_reflns_number_total 9717
_reflns_threshold_expression >2sigma(I)
_cod_data_source_file c3dt53616e.txt
_cod_data_source_block 7
_cod_depositor_comments
;
The following automatic conversions were performed:

'_symmetry_cell_setting' value 'Triclinic' changed to 'triclinic'
according to
/usr/data/users/saulius/crontab/automatic-downloads/current/RSC/lib/dictionaries/cif_core.dic
dictionary named 'cif_core.dic' version 2.4.2 from
2011-04-26.

'_refine_ls_hydrogen_treatment' value 'CONSTR' changed
to 'constr' according to
/usr/data/users/saulius/crontab/automatic-downloads/current/RSC/lib/dictionaries/cif_core.dic
dictionary named 'cif_core.dic' version 2.4.2 from 2011-04-26.

Automatic conversion script
Id: cif_fix_values 2281 2013-09-26 08:29:07Z andrius 
;
_cod_original_sg_symbol_H-M P-1
_cod_original_formula_sum 'C12 H56 Cu1.50 Er Ge N8 O46 W11'
_cod_database_code 7029408

loop_
_symmetry_equiv_pos_as_xyz
'x, y, z'
'-x, -y, -z'

loop_
_atom_site_label
_atom_site_type_symbol
_atom_site_fract_x
_atom_site_fract_y
_atom_site_fract_z
_atom_site_U_iso_or_equiv
_atom_site_adp_type
_atom_site_occupancy
_atom_site_symmetry_multiplicity
_atom_site_calc_flag
_atom_site_refinement_flags
W1 W 0.47362(7) 0.85739(5) 0.33174(3) 0.01615(19) Uani 1 1 d .
W2 W 0.46879(7) 0.68797(5) 0.19859(3) 0.01586(19) Uani 1 1 d .
W3 W 0.55633(7) 0.54815(5) 0.34819(3) 0.01638(19) Uani 1 1 d .
W4 W 0.82564(7) 0.40422(5) 0.25360(3) 0.01673(19) Uani 1 1 d .
W5 W 0.7400(5) 0.5430(5) 0.1046(3) 0.0140(8) Uani 0.85 1 d P
W5' W 0.729(3) 0.541(3) 0.1096(17) 0.017(6) Uiso 0.15 1 d P
W6 W 0.6660(4) 0.8220(4) 0.0931(2) 0.0151(7) Uani 0.85 1 d P
W6' W 0.652(2) 0.817(2) 0.0934(14) 0.021(5) Uiso 0.15 1 d P
W7 W 0.67273(7) 0.98683(5) 0.22598(3) 0.01778(19) Uani 1 1 d .
W8 W 0.7566(4) 0.8587(3) 0.35868(19) 0.0150(5) Uani 0.85 1 d P
W8' W 0.769(2) 0.8433(18) 0.3591(12) 0.011(3) Uiso 0.15 1 d P
W9 W 0.84104(7) 0.55361(5) 0.37246(3) 0.01644(19) Uani 1 1 d .
W10 W 1.05262(7) 0.54727(5) 0.13742(3) 0.01661(19) Uani 1 1 d .
W11 W 0.97898(7) 0.82443(6) 0.12358(3) 0.01737(19) Uani 1 1 d .
Er1 Er 1.09715(8) 0.70023(6) 0.25922(4) 0.0194(2) Uani 1 1 d D
Ge1 Ge 0.76311(16) 0.69405(12) 0.23217(7) 0.0107(4) Uani 1 1 d .
O1 O 0.3210(16) 0.9100(11) 0.3727(7) 0.041(4) Uani 1 1 d .
O1W O 0.4157(17) 0.0769(11) 0.4554(8) 0.048(4) Uani 1 1 d .
O2 O 0.5048(12) 0.7039(9) 0.3596(6) 0.019(3) Uani 1 1 d .
O2W O 1.2195(19) 0.6170(16) 0.3312(10) 0.078(6) Uiso 1 1 d D
O3 O 0.5064(12) 0.9867(9) 0.2802(5) 0.018(3) Uani 1 1 d .
O3W O 1.016(2) 0.7536(17) 0.3752(5) 0.142 Uiso 1 1 d D
O4 O 0.5654(12) 0.8853(9) 0.3875(5) 0.020(3) Uiso 1 1 d .
O4W O 1.1584(16) 0.8532(12) 0.2949(8) 0.057(5) Uani 1 1 d D
O5 O 0.6848(11) 0.8151(8) 0.2757(5) 0.013(2) Uani 1 1 d .
O5W O -0.0081(17) 0.0396(14) 0.2482(10) 0.060(5) Uani 1 1 d .
O6 O 0.4479(13) 0.8021(9) 0.2556(5) 0.023(3) Uani 1 1 d .
O6W O 0.5100(17) 1.3526(13) 0.2105(9) 0.053(4) Uani 1 1 d .
O7 O 0.3129(13) 0.6912(10) 0.2032(6) 0.028(3) Uani 1 1 d U
O7W O 0.913(3) 0.351(2) 0.5464(15) 0.045(8) Uiso 0.50 1 d P
O8 O 0.5504(12) 0.5739(9) 0.1378(5) 0.019(3) Uani 1 1 d .
O8W O 1.020(8) 0.896(4) 0.452(4) 0.19(4) Uani 0.50 1 d P
O9 O 0.6805(11) 0.6877(8) 0.1747(5) 0.012(2) Uani 1 1 d U
O10 O 0.4984(12) 0.7957(9) 0.1289(6) 0.020(3) Uani 1 1 d .
O11 O 0.5005(12) 0.5883(10) 0.2667(6) 0.023(3) Uani 1 1 d .
O12 O 0.4273(13) 0.5024(10) 0.3945(6) 0.028(3) Uani 1 1 d .
O13 O 0.6600(13) 0.5295(9) 0.4049(5) 0.023(3) Uani 1 1 d .
O14 O 0.7471(11) 0.5829(8) 0.2871(5) 0.012(2) Uani 1 1 d U
O15 O 0.6561(12) 0.4110(9) 0.3068(5) 0.019(3) Uani 1 1 d .
O16 O 0.8721(13) 0.2620(9) 0.2447(6) 0.026(3) Uani 1 1 d .
O17 O 0.8750(13) 0.4142(9) 0.3322(6) 0.023(3) Uani 1 1 d U
O18 O 0.9674(11) 0.4544(8) 0.2020(5) 0.016(2) Uani 1 1 d U
O19 O 0.7485(12) 0.4515(9) 0.1821(6) 0.022(3) Uani 1 1 d .
O20 O 0.7576(13) 0.4444(10) 0.0495(6) 0.027(3) Uani 1 1 d .
O21 O 0.9020(13) 0.5510(9) 0.0988(6) 0.024(3) Uiso 1 1 d .
O22 O 0.7084(12) 0.6780(9) 0.0529(5) 0.018(2) Uani 1 1 d U
O23 O 0.6373(13) 0.9054(10) 0.0269(6) 0.028(3) Uani 1 1 d U
O24 O 0.8332(12) 0.8082(9) 0.0890(6) 0.021(3) Uani 1 1 d .
O25 O 0.6233(13) 0.9263(9) 0.1586(6) 0.023(3) Uani 1 1 d U
O26 O 0.6514(13) 1.1239(9) 0.2030(6) 0.029(3) Uani 1 1 d U
O27 O 0.8408(13) 0.9271(9) 0.1804(6) 0.022(3) Uani 1 1 d .
O28 O 0.7202(12) 0.9934(9) 0.3051(6) 0.019(3) Uani 1 1 d .
O29 O 0.7740(14) 0.9132(10) 0.4276(6) 0.031(3) Uani 1 1 d .
O30 O 0.9167(15) 0.8153(10) 0.3115(6) 0.032(3) Uani 1 1 d .
O31 O 0.7567(13) 0.7071(9) 0.3894(6) 0.024(3) Uani 1 1 d .
O32 O 0.8858(12) 0.5087(10) 0.4444(6) 0.025(3) Uani 1 1 d .
O33 O 0.9771(12) 0.5912(9) 0.3226(6) 0.022(3) Uani 1 1 d .
O34 O 1.1537(13) 0.4496(10) 0.0832(6) 0.028(3) Uani 1 1 d .
O35 O 1.1522(13) 0.5631(9) 0.1870(6) 0.024(3) Uani 1 1 d .
O36 O 1.0652(12) 0.6813(9) 0.0836(5) 0.023(3) Uani 1 1 d U
O37 O 0.9176(13) 0.6892(8) 0.1966(5) 0.020(3) Uani 1 1 d .
O38 O 1.0332(13) 0.9139(10) 0.0616(6) 0.030(3) Uani 1 1 d .
O39 O 1.0826(12) 0.8205(9) 0.1736(6) 0.022(3) Uani 1 1 d .
Cu1 Cu 0.4323(3) 0.25426(19) 0.41420(11) 0.0330(6) Uani 1 1 d .
Cu2 Cu 0.5000 0.5000 0.0000 0.0558(12) Uani 1 2 d S
N1 N 0.4735(18) 0.2936(14) 0.4941(8) 0.037(4) Uiso 1 1 d .
H1A H 0.4332 0.3641 0.5044 0.044 Uiso 1 1 calc R
H1B H 0.4474 0.2490 0.5277 0.044 Uiso 1 1 calc R
N2 N 0.6170(14) 0.2051(11) 0.3816(7) 0.018(3) Uiso 1 1 d .
H2B H 0.6360 0.1418 0.3602 0.021 Uiso 1 1 calc R
H2C H 0.6455 0.2568 0.3536 0.021 Uiso 1 1 calc R
N3 N 0.244(2) 0.3171(18) 0.4485(10) 0.059(6) Uani 1 1 d .
H3A H 0.2145 0.2761 0.4831 0.071 Uiso 1 1 calc R
H3B H 0.2309 0.3868 0.4613 0.071 Uiso 1 1 calc R
N4 N 0.391(2) 0.2347(14) 0.3319(9) 0.047(5) Uani 1 1 d .
H4A H 0.4191 0.2840 0.3018 0.057 Uiso 1 1 calc R
H4B H 0.4313 0.1663 0.3174 0.057 Uiso 1 1 calc R
N5 N 0.623(3) 0.355(2) -0.0324(11) 0.076(8) Uani 1 1 d .
H5B H 0.6074 0.3318 -0.0674 0.091 Uiso 1 1 calc R
H5C H 0.7038 0.3601 -0.0415 0.091 Uiso 1 1 calc R
N6 N 0.422(2) 0.4104(17) 0.0775(14) 0.077(8) Uani 1 1 d .
H6A H 0.4427 0.4272 0.1127 0.093 Uiso 1 1 calc R
H6B H 0.3377 0.4314 0.0845 0.093 Uiso 1 1 calc R
N7 N 1.0260(19) 0.3167(13) 0.0301(8) 0.036(4) Uani 1 1 d .
H7C H 1.1043 0.3235 0.0120 0.054 Uiso 1 1 calc R
H7D H 0.9894 0.3658 0.0611 0.054 Uiso 1 1 calc R
H7E H 0.9819 0.3288 0.0002 0.054 Uiso 1 1 calc R
N8 N 0.896(2) 0.1877(18) 0.0929(10) 0.056(6) Uani 1 1 d U
H8B H 0.8982 0.1195 0.1098 0.085 Uiso 1 1 calc R
H8C H 0.8496 0.2010 0.0639 0.085 Uiso 1 1 calc R
H8D H 0.8617 0.2365 0.1242 0.085 Uiso 1 1 calc R
C12 C 1.142(3) 0.059(2) 0.1208(13) 0.061 Uiso 1 1 d .
H12A H 1.1987 0.0423 0.1486 0.091 Uiso 1 1 calc R
H12B H 1.1792 0.0173 0.0820 0.091 Uiso 1 1 calc R
H12C H 1.0640 0.0393 0.1428 0.091 Uiso 1 1 calc R
C1 C 0.611(3) 0.280(2) 0.4814(11) 0.047(6) Uani 1 1 d U
H1C H 0.6362 0.2652 0.5218 0.056 Uiso 1 1 calc R
H1D H 0.6325 0.3487 0.4623 0.056 Uiso 1 1 calc R
C2 C 0.681(2) 0.1863(18) 0.4358(10) 0.039(5) Uani 1 1 d .
H2A H 0.6635 0.1182 0.4589 0.047 Uiso 1 1 calc R
C3 C 0.821(2) 0.1708(18) 0.4183(11) 0.049(7) Uani 1 1 d .
H3C H 0.8511 0.1575 0.4569 0.074 Uiso 1 1 calc R
H3D H 0.8424 0.2364 0.3960 0.074 Uiso 1 1 calc R
H3E H 0.8594 0.1087 0.3906 0.074 Uiso 1 1 calc R
C4 C 0.172(3) 0.317(3) 0.3946(15) 0.077 Uiso 1 1 d .
H4C H 0.0979 0.2878 0.4129 0.092 Uiso 1 1 calc R
H4D H 0.1433 0.3929 0.3793 0.092 Uiso 1 1 calc R
C5 C 0.255(3) 0.250(2) 0.3399(15) 0.072 Uiso 1 1 d .
H5A H 0.2482 0.1769 0.3598 0.086 Uiso 1 1 calc R
C6 C 0.217(3) 0.239(3) 0.2830(15) 0.076 Uiso 1 1 d .
H6C H 0.1264 0.2562 0.2924 0.115 Uiso 1 1 calc R
H6D H 0.2502 0.1643 0.2685 0.115 Uiso 1 1 calc R
H6E H 0.2485 0.2890 0.2497 0.115 Uiso 1 1 calc R
C7 C 0.590(3) 0.276(3) 0.0300(15) 0.080 Uiso 1 1 d D
H7A H 0.6079 0.2010 0.0155 0.096 Uiso 1 1 calc R
H7B H 0.6463 0.2768 0.0571 0.096 Uiso 1 1 calc R
C8 C 0.457(3) 0.304(2) 0.0712(16) 0.087 Uiso 1 1 d D
H8A H 0.4148 0.2997 0.0374 0.104 Uiso 1 1 calc R
C9 C 0.470(4) 0.186(2) 0.0952(16) 0.087 Uiso 1 1 d D
H9A H 0.5246 0.1378 0.0615 0.130 Uiso 1 1 calc R
H9B H 0.3883 0.1696 0.1072 0.130 Uiso 1 1 calc R
H9C H 0.5053 0.1751 0.1322 0.130 Uiso 1 1 calc R
C10 C 1.115(4) 0.182(2) 0.1032(16) 0.081 Uiso 1 1 d .
H10A H 1.0749 0.2258 0.1417 0.097 Uiso 1 1 calc R
H10B H 1.1928 0.2040 0.0815 0.097 Uiso 1 1 calc R
C11 C 1.030(4) 0.198(3) 0.0598(17) 0.083 Uiso 1 1 d .
H11A H 1.0671 0.1447 0.0251 0.099 Uiso 1 1 calc R

loop_
_atom_site_aniso_label
_atom_site_aniso_U_11
_atom_site_aniso_U_22
_atom_site_aniso_U_33
_atom_site_aniso_U_23
_atom_site_aniso_U_13
_atom_site_aniso_U_12
W1 0.0086(4) 0.0212(3) 0.0179(4) -0.0017(3) -0.0001(3) -0.0052(3)
W2 0.0086(4) 0.0239(4) 0.0168(4) 0.0011(3) -0.0038(3) -0.0069(3)
W3 0.0127(4) 0.0213(3) 0.0163(4) 0.0043(3) -0.0020(3) -0.0094(3)
W4 0.0179(4) 0.0161(3) 0.0161(4) 0.0028(2) -0.0040(3) -0.0052(3)
W5 0.0099(13) 0.0212(12) 0.0118(12) -0.0002(7) -0.0017(8) -0.0066(8)
W6 0.0098(11) 0.0220(10) 0.0144(9) 0.0069(4) -0.0045(7) -0.0064(8)
W7 0.0153(4) 0.0165(3) 0.0201(4) 0.0021(3) -0.0011(3) -0.0056(3)
W8 0.0076(11) 0.0187(13) 0.0179(8) -0.0031(8) -0.0004(6) -0.0036(9)
W9 0.0132(4) 0.0233(4) 0.0137(4) 0.0032(3) -0.0035(3) -0.0071(3)
W10 0.0097(4) 0.0232(4) 0.0155(4) -0.0010(3) -0.0011(3) -0.0033(3)
W11 0.0113(4) 0.0241(4) 0.0160(4) 0.0044(3) -0.0004(3) -0.0079(3)
Er1 0.0112(5) 0.0274(4) 0.0194(4) 0.0001(3) -0.0020(3) -0.0065(3)
Ge1 0.0067(10) 0.0145(8) 0.0109(8) 0.0014(6) -0.0009(7) -0.0046(7)
O1 0.048(11) 0.034(7) 0.030(8) -0.008(6) 0.002(7) -0.003(7)
O1W 0.052(12) 0.035(8) 0.047(9) -0.003(7) 0.009(8) -0.012(8)
O2 0.011(7) 0.023(6) 0.026(6) 0.004(5) -0.009(5) -0.007(5)
O3 0.013(7) 0.024(6) 0.023(6) 0.006(5) -0.009(5) -0.011(5)
O4W 0.050(12) 0.044(9) 0.087(13) -0.024(9) -0.032(10) -0.002(8)
O5 0.003(6) 0.020(5) 0.013(5) -0.001(4) -0.003(4) 0.002(4)
O5W 0.034(11) 0.052(10) 0.098(14) 0.008(10) -0.013(10) -0.024(9)
O6 0.028(8) 0.017(5) 0.017(6) -0.004(5) -0.002(5) 0.001(5)
O6W 0.028(10) 0.056(10) 0.075(12) 0.001(9) -0.016(9) -0.010(8)
O7 0.021(7) 0.034(6) 0.037(6) -0.004(5) -0.018(5) -0.007(5)
O8 0.014(7) 0.028(6) 0.021(6) -0.014(5) -0.007(5) -0.006(5)
O8W 0.23(8) 0.07(3) 0.37(11) 0.09(5) -0.25(9) -0.07(4)
O9 0.008(5) 0.017(5) 0.014(5) 0.005(4) -0.003(4) -0.007(4)
O10 0.013(7) 0.027(6) 0.024(6) 0.014(5) -0.008(5) -0.013(5)
O11 0.020(8) 0.030(6) 0.024(7) -0.002(5) -0.010(5) -0.010(6)
O12 0.025(8) 0.035(7) 0.026(7) 0.006(5) -0.004(6) -0.019(6)
O13 0.029(8) 0.023(6) 0.012(6) 0.007(5) 0.006(5) -0.011(6)
O14 0.012(6) 0.017(4) 0.011(5) 0.003(4) -0.010(4) -0.001(4)
O15 0.023(8) 0.017(5) 0.016(6) 0.002(4) -0.001(5) -0.008(5)
O16 0.027(8) 0.027(6) 0.028(7) -0.003(5) -0.014(6) -0.009(6)
O17 0.029(7) 0.016(5) 0.025(5) 0.006(4) -0.006(5) -0.010(5)
O18 0.015(3) 0.016(2) 0.016(2) -0.0001(10) -0.0043(11) -0.0033(11)
O19 0.021(8) 0.030(6) 0.023(6) 0.007(5) -0.009(5) -0.019(6)
O20 0.022(8) 0.034(7) 0.026(7) -0.005(5) 0.002(6) -0.013(6)
O22 0.018(3) 0.018(3) 0.018(3) -0.0004(10) -0.0045(11) -0.0042(11)
O23 0.022(7) 0.037(6) 0.024(6) 0.010(5) -0.015(5) -0.002(5)
O24 0.019(7) 0.020(6) 0.023(6) 0.006(5) -0.006(5) -0.007(5)
O25 0.022(3) 0.023(3) 0.023(3) -0.0006(10) -0.0057(12) -0.0056(11)
O26 0.022(7) 0.019(5) 0.039(6) 0.004(5) -0.002(5) -0.001(5)
O27 0.024(8) 0.020(6) 0.025(6) 0.006(5) -0.014(6) -0.005(5)
O28 0.012(7) 0.018(5) 0.027(7) 0.004(5) -0.001(5) -0.008(5)
O29 0.028(9) 0.035(7) 0.031(7) -0.011(6) -0.014(6) 0.003(6)
O30 0.048(10) 0.024(6) 0.017(6) -0.001(5) -0.001(6) -0.007(6)
O31 0.027(8) 0.019(6) 0.024(7) -0.004(5) 0.003(6) -0.009(5)
O32 0.017(8) 0.035(7) 0.024(7) 0.004(5) -0.010(5) -0.007(6)
O33 0.013(7) 0.023(6) 0.027(7) 0.001(5) -0.002(5) -0.006(5)
O34 0.030(9) 0.033(7) 0.014(6) -0.007(5) 0.002(5) 0.000(6)
O35 0.019(8) 0.023(6) 0.027(7) 0.001(5) -0.008(6) 0.001(5)
O36 0.021(6) 0.027(5) 0.015(5) -0.005(4) 0.006(5) -0.003(5)
O37 0.032(8) 0.017(5) 0.009(5) 0.005(4) -0.002(5) -0.007(5)
O38 0.022(8) 0.041(7) 0.028(7) 0.009(6) -0.007(6) -0.013(6)
O39 0.011(7) 0.029(6) 0.027(7) 0.005(5) -0.006(5) -0.006(5)
Cu1 0.0367(17) 0.0333(12) 0.0238(12) -0.0024(9) 0.0012(11) -0.0073(11)
Cu2 0.045(3) 0.053(2) 0.084(3) 0.026(2) -0.038(3) -0.026(2)
N3 0.034(14) 0.075(14) 0.051(13) -0.008(11) -0.004(10) 0.016(11)
N4 0.067(16) 0.038(10) 0.035(10) 0.006(8) -0.018(10) -0.006(10)
N5 0.09(2) 0.098(18) 0.061(15) -0.011(13) -0.048(15) -0.020(16)
N6 0.029(14) 0.061(14) 0.15(2) 0.041(15) -0.033(15) -0.026(11)
N7 0.040(12) 0.042(9) 0.020(8) 0.002(7) 0.001(8) -0.010(9)
N8 0.044(9) 0.069(9) 0.053(9) -0.003(7) -0.005(7) -0.015(7)
C1 0.051(10) 0.056(9) 0.038(9) -0.002(7) -0.015(7) -0.016(8)
C2 0.031(14) 0.052(12) 0.038(12) 0.010(10) -0.021(10) -0.007(11)
C3 0.045(17) 0.043(12) 0.034(12) 0.003(9) 0.021(11) 0.002(11)

loop_
_atom_type_symbol
_atom_type_description
_atom_type_scat_dispersion_real
_atom_type_scat_dispersion_imag
_atom_type_scat_source
C C 0.0033 0.0016 'International Tables Vol C Tables 4.2.6.8 and 6.1.1.4'
H H 0.0000 0.0000 'International Tables Vol C Tables 4.2.6.8 and 6.1.1.4'
Cu Cu 0.3201 1.2651 'International Tables Vol C Tables 4.2.6.8 and 6.1.1.4'
Ge Ge 0.1547 1.8001 'International Tables Vol C Tables 4.2.6.8 and 6.1.1.4'
N N 0.0061 0.0033 'International Tables Vol C Tables 4.2.6.8 and 6.1.1.4'
O O 0.0106 0.0060 'International Tables Vol C Tables 4.2.6.8 and 6.1.1.4'
Er Er -0.2586 4.9576 'International Tables Vol C Tables 4.2.6.8 and 6.1.1.4'
W W -0.8490 6.8722 'International Tables Vol C Tables 4.2.6.8 and 6.1.1.4'

loop_
_geom_angle_atom_site_label_1
_geom_angle_atom_site_label_2
_geom_angle_atom_site_label_3
_geom_angle
_geom_angle_site_symmetry_1
_geom_angle_site_symmetry_3
O1 W1 O4 102.4(6) . .
O1 W1 O2 103.4(6) . .
O4 W1 O2 89.7(5) . .
O1 W1 O3 99.4(6) . .
O4 W1 O3 89.3(5) . .
O2 W1 O3 156.9(5) . .
O1 W1 O6 100.7(6) . .
O4 W1 O6 156.9(5) . .
O2 W1 O6 84.1(5) . .
O3 W1 O6 87.8(5) . .
O1 W1 O5 170.7(5) . .
O4 W1 O5 73.3(4) . .
O2 W1 O5 85.1(5) . .
O3 W1 O5 72.5(4) . .
O6 W1 O5 83.9(5) . .
O7 W2 O11 101.5(6) . .
O7 W2 O6 100.5(6) . .
O11 W2 O6 86.7(5) . .
O7 W2 O8 99.8(5) . .
O11 W2 O8 90.4(5) . .
O6 W2 O8 159.7(6) . .
O7 W2 O10 99.9(6) . .
O11 W2 O10 158.4(5) . .
O6 W2 O10 86.7(5) . .
O8 W2 O10 88.7(5) . .
O7 W2 O9 170.8(5) . .
O11 W2 O9 86.2(5) . .
O6 W2 O9 84.8(5) . .
O8 W2 O9 75.0(4) . .
O10 W2 O9 72.7(4) . .
O12 W3 O13 102.6(6) . .
O12 W3 O2 102.8(6) . .
O13 W3 O2 92.0(5) . .
O12 W3 O15 99.5(5) . .
O13 W3 O15 90.3(5) . .
O2 W3 O15 156.5(5) . .
O12 W3 O11 99.2(6) . .
O13 W3 O11 158.3(5) . .
O2 W3 O11 83.2(5) . .
O15 W3 O11 86.1(5) . .
O12 W3 O14 171.5(5) . .
O13 W3 O14 74.0(4) . .
O2 W3 O14 85.2(4) . .
O15 W3 O14 73.0(4) . .
O11 W3 O14 84.5(5) . .
O16 W4 O18 103.2(6) . .
O16 W4 O17 99.6(5) . .
O18 W4 O17 91.9(5) . .
O16 W4 O19 101.5(5) . .
O18 W4 O19 86.5(5) . .
O17 W4 O19 158.6(5) . .
O16 W4 O15 97.5(6) . .
O18 W4 O15 159.0(4) . .
O17 W4 O15 87.5(5) . .
O19 W4 O15 86.5(5) . .
O16 W4 O14 168.2(5) . .
O18 W4 O14 85.8(4) . .
O17 W4 O14 72.2(4) . .
O19 W4 O14 86.4(4) . .
O15 W4 O14 74.0(4) . .
O20 W5 O21 103.7(6) . .
O20 W5 O19 100.9(6) . .
O21 W5 O19 87.6(6) . .
O20 W5 O22 101.2(6) . .
O21 W5 O22 92.0(6) . .
O19 W5 O22 157.4(6) . .
O20 W5 O8 97.9(6) . .
O21 W5 O8 158.3(6) . .
O19 W5 O8 86.6(6) . .
O22 W5 O8 85.5(6) . .
O20 W5 O9 169.5(6) . .
O21 W5 O9 85.7(5) . .
O19 W5 O9 84.1(5) . .
O22 W5 O9 73.4(4) . .
O8 W5 O9 73.0(4) . .
O20 W5' O19 102.9(18) . .
O20 W5' O8 101(2) . .
O19 W5' O8 92.6(15) . .
O20 W5' O21 98.2(16) . .
O19 W5' O21 86.8(18) . .
O8 W5' O21 160(2) . .
O20 W5' O22 97.4(18) . .
O19 W5' O22 159(2) . .
O8 W5' O22 86.9(16) . .
O21 W5' O22 86.8(14) . .
O20 W5' O9 170(2) . .
O19 W5' O9 86.8(15) . .
O8 W5' O9 75.9(12) . .
O21 W5' O9 84.2(15) . .
O22 W5' O9 72.9(12) . .
O23 W6 O24 105.3(6) . .
O23 W6 O25 102.1(6) . .
O24 W6 O25 89.1(6) . .
O23 W6 O10 99.1(6) . .
O24 W6 O10 155.7(5) . .
O25 W6 O10 86.3(6) . .
O23 W6 O22 98.2(6) . .
O24 W6 O22 89.9(5) . .
O25 W6 O22 159.2(5) . .
O10 W6 O22 86.0(5) . .
O23 W6 O9 167.8(6) . .
O24 W6 O9 83.5(5) . .
O25 W6 O9 86.4(5) . .
O10 W6 O9 72.4(4) . .
O22 W6 O9 72.9(4) . .
O23 W6' O10 105.4(16) . .
O23 W6' O22 100.5(15) . .
O10 W6' O22 92.9(13) . .
O23 W6' O25 99.2(14) . .
O10 W6' O25 89.0(13) . .
O22 W6' O25 159.0(18) . .
O23 W6' O24 98.4(14) . .
O10 W6' O24 155.7(18) . .
O22 W6' O24 87.1(12) . .
O25 W6' O24 82.7(11) . .
O23 W6' O9 175.1(17) . .
O10 W6' O9 75.9(11) . .
O22 W6' O9 74.7(11) . .
O25 W6' O9 85.6(12) . .
O24 W6' O9 80.7(11) . .
O26 W7 O27 102.4(6) . .
O26 W7 O28 98.8(6) . .
O27 W7 O28 92.8(5) . .
O26 W7 O3 100.0(6) . .
O27 W7 O3 157.4(5) . .
O28 W7 O3 86.1(5) . .
O26 W7 O25 101.7(6) . .
O27 W7 O25 86.1(5) . .
O28 W7 O25 159.2(5) . .
O3 W7 O25 87.1(5) . .
O26 W7 O5 169.4(5) . .
O27 W7 O5 84.9(4) . .
O28 W7 O5 72.9(4) . .
O3 W7 O5 73.1(4) . .
O25 W7 O5 86.3(4) . .
O29 W8 O30 103.0(7) . .
O29 W8 O31 100.1(6) . .
O30 W8 O31 90.8(6) . .
O29 W8 O28 101.3(6) . .
O30 W8 O28 93.3(6) . .
O31 W8 O28 156.8(6) . .
O29 W8 O4 95.8(6) . .
O30 W8 O4 161.1(6) . .
O31 W8 O4 85.0(5) . .
O28 W8 O4 83.8(5) . .
O29 W8 O5 165.9(6) . .
O30 W8 O5 90.0(5) . .
O31 W8 O5 85.0(5) . .
O28 W8 O5 72.1(4) . .
O4 W8 O5 71.3(4) . .
O30 W8' O31 100.3(12) . .
O30 W8' O29 106.3(16) . .
O31 W8' O29 104.8(13) . .
O30 W8' O28 90.9(12) . .
O31 W8' O28 154.5(16) . .
O29 W8' O28 93.8(11) . .
O30 W8' O4 160.0(15) . .
O31 W8' O4 85.4(12) . .
O29 W8' O4 90.6(11) . .
O28 W8' O4 76.9(8) . .
O30 W8' O5 92.1(11) . .
O31 W8' O5 87.8(11) . .
O29 W8' O5 155.1(12) . .
O28 W8' O5 68.7(8) . .
O4 W8' O5 68.8(8) . .
O32 W9 O33 102.9(6) . .
O32 W9 O17 100.3(5) . .
O33 W9 O17 94.3(5) . .
O32 W9 O31 101.9(5) . .
O33 W9 O31 91.4(5) . .
O17 W9 O31 155.2(5) . .
O32 W9 O13 95.7(5) . .
O33 W9 O13 161.4(5) . .
O17 W9 O13 83.4(5) . .
O31 W9 O13 83.5(5) . .
O32 W9 O14 165.1(5) . .
O33 W9 O14 90.7(5) . .
O17 W9 O14 72.1(4) . .
O31 W9 O14 83.7(5) . .
O13 W9 O14 71.1(4) . .
O34 W10 O35 102.0(6) . .
O34 W10 O18 101.2(5) . .
O35 W10 O18 92.8(5) . .
O34 W10 O36 99.1(5) . .
O35 W10 O36 96.6(5) . .
O18 W10 O36 155.2(5) . .
O34 W10 O21 92.3(6) . .
O35 W10 O21 165.4(5) . .
O18 W10 O21 81.1(5) . .
O36 W10 O21 84.1(5) . .
O34 W10 O37 172.4(5) . .
O35 W10 O37 82.1(5) . .
O18 W10 O37 84.7(4) . .
O36 W10 O37 74.0(4) . .
O21 W10 O37 84.0(5) . .
O34 W10 Er1 133.4(5) . .
O35 W10 Er1 32.2(4) . .
O18 W10 Er1 91.8(3) . .
O36 W10 Er1 84.3(3) . .
O21 W10 Er1 134.1(3) . .
O37 W10 Er1 50.1(3) . .
O38 W11 O39 100.4(6) . .
O38 W11 O36 100.3(6) . .
O39 W11 O36 96.5(5) . .
O38 W11 O27 101.4(5) . .
O39 W11 O27 92.1(5) . .
O36 W11 O27 154.8(5) . .
O38 W11 O24 95.6(6) . .
O39 W11 O24 163.6(5) . .
O36 W11 O24 84.1(5) . .
O27 W11 O24 81.1(5) . .
O38 W11 O37 173.0(5) . .
O39 W11 O37 82.1(5) . .
O36 W11 O37 72.9(4) . .
O27 W11 O37 84.9(4) . .
O24 W11 O37 82.5(5) . .
O38 W11 Er1 131.7(5) . .
O39 W11 Er1 31.9(4) . .
O36 W11 Er1 84.4(4) . .
O27 W11 Er1 90.7(3) . .
O24 W11 Er1 132.6(3) . .
O37 W11 Er1 50.2(3) . .
O30 Er1 O33 73.5(4) . .
O30 Er1 O35 136.6(5) . .
O33 Er1 O35 84.3(4) . .
O30 Er1 O39 85.0(4) . .
O33 Er1 O39 136.6(4) . .
O35 Er1 O39 86.5(4) . .
O30 Er1 O2W 110.8(6) . .
O33 Er1 O2W 77.8(6) . .
O35 Er1 O2W 99.9(5) . .
O39 Er1 O2W 145.6(6) . .
O30 Er1 O7 143.5(4) . 1_655
O33 Er1 O7 139.6(4) . 1_655
O35 Er1 O7 73.8(4) . 1_655
O39 Er1 O7 76.3(4) . 1_655
O2W Er1 O7 73.3(6) . 1_655
O30 Er1 O4W 73.6(5) . .
O33 Er1 O4W 126.3(5) . .
O35 Er1 O4W 145.8(5) . .
O39 Er1 O4W 80.1(5) . .
O2W Er1 O4W 75.8(6) . .
O7 Er1 O4W 72.5(5) 1_655 .
O30 Er1 O3W 48.6(6) . .
O33 Er1 O3W 65.5(6) . .
O35 Er1 O3W 147.0(6) . .
O39 Er1 O3W 124.4(6) . .
O2W Er1 O3W 62.2(4) . .
O7 Er1 O3W 120.9(6) 1_655 .
O4W Er1 O3W 60.8(3) . .
O30 Er1 O37 74.1(4) . .
O33 Er1 O37 73.5(4) . .
O35 Er1 O37 63.9(4) . .
O39 Er1 O37 64.4(4) . .
O2W Er1 O37 148.0(6) . .
O7 Er1 O37 122.5(4) 1_655 .
O4W Er1 O37 133.4(5) . .
O3W Er1 O37 115.8(6) . .
O30 Er1 W11 80.4(3) . .
O33 Er1 W11 113.1(3) . .
O35 Er1 W11 74.8(3) . .
O39 Er1 W11 24.4(3) . .
O2W Er1 W11 166.8(5) . .
O7 Er1 W11 93.6(3) 1_655 .
O4W Er1 W11 101.7(4) . .
O3W Er1 W11 128.2(5) . .
O37 Er1 W11 40.1(2) . .
O30 Er1 W10 112.9(4) . .
O33 Er1 W10 80.0(3) . .
O35 Er1 W10 24.8(3) . .
O39 Er1 W10 74.3(3) . .
O2W Er1 W10 122.0(5) . .
O7 Er1 W10 92.1(3) 1_655 .
O4W Er1 W10 152.7(4) . .
O3W Er1 W10 143.9(5) . .
O37 Er1 W10 39.2(2) . .
W11 Er1 W10 55.902(19) . .
O37 Ge1 O9 111.1(5) . .
O37 Ge1 O14 111.2(5) . .
O9 Ge1 O14 107.5(5) . .
O37 Ge1 O5 113.2(5) . .
O9 Ge1 O5 107.1(5) . .
O14 Ge1 O5 106.5(5) . .
W3 O2 W1 155.5(7) . .
W1 O3 W7 120.9(6) . .
W1 O4 W8 120.6(6) . .
W1 O4 W8' 119.9(8) . .
W8 O4 W8' 4.6(7) . .
Ge1 O5 W7 121.2(5) . .
Ge1 O5 W8 120.3(5) . .
W7 O5 W8 94.4(4) . .
Ge1 O5 W8' 115.3(7) . .
W7 O5 W8' 98.4(7) . .
W8 O5 W8' 5.1(6) . .
Ge1 O5 W1 125.2(6) . .
W7 O5 W1 93.5(4) . .
W8 O5 W1 94.8(4) . .
W8' O5 W1 97.6(7) . .
W2 O6 W1 152.3(7) . .
W2 O7 Er1 154.2(7) . 1_455
W5' O8 W2 118.3(13) . .
W5' O8 W5 2.4(13) . .
W2 O8 W5 118.4(6) . .
Ge1 O9 W5' 122.8(11) . .
Ge1 O9 W6' 125.1(8) . .
W5' O9 W6' 94.2(12) . .
Ge1 O9 W5 122.1(6) . .
W5' O9 W5 3.5(10) . .
W6' O9 W5 92.2(8) . .
Ge1 O9 W2 124.6(5) . .
W5' O9 W2 90.8(10) . .
W6' O9 W2 89.7(7) . .
W5 O9 W2 93.7(4) . .
Ge1 O9 W6 121.0(5) . .
W5' O9 W6 95.8(10) . .
W6' O9 W6 4.4(7) . .
W5 O9 W6 93.7(4) . .
W2 O9 W6 93.8(4) . .
W6' O10 W2 121.6(12) . .
W6' O10 W6 2.3(10) . .
W2 O10 W6 121.0(6) . .
W2 O11 W3 151.9(7) . .
W3 O13 W9 120.2(5) . .
Ge1 O14 W4 120.6(5) . .
Ge1 O14 W9 121.0(5) . .
W4 O14 W9 94.0(4) . .
Ge1 O14 W3 125.5(6) . .
W4 O14 W3 93.2(4) . .
W9 O14 W3 94.7(4) . .
W4 O15 W3 119.7(6) . .
W9 O17 W4 121.3(6) . .
W4 O18 W10 155.6(7) . .
W5' O19 W4 151.6(14) . .
W5' O19 W5 3.6(12) . .
W4 O19 W5 148.9(7) . .
W5 O20 W5' 4.7(13) . .
W5 O21 W5' 2.9(13) . .
W5 O21 W10 153.3(7) . .
W5' O21 W10 150.4(13) . .
W6' O22 W5 119.7(11) . .
W6' O22 W6 5.0(9) . .
W5 O22 W6 119.8(6) . .
W6' O22 W5' 117.9(15) . .
W5 O22 W5' 3.7(11) . .
W6 O22 W5' 118.4(12) . .
W6 O23 W6' 6.0(9) . .
W6 O24 W6' 2.3(9) . .
W6 O24 W11 154.0(7) . .
W6' O24 W11 155.0(10) . .
W6 O25 W7 148.1(8) . .
W6 O25 W6' 5.0(9) . .
W7 O25 W6' 151.8(11) . .
W7 O27 W11 156.5(7) . .
W7 O28 W8 120.1(6) . .
W7 O28 W8' 118.8(8) . .
W8 O28 W8' 3.2(7) . .
W8 O29 W8' 6.6(8) . .
W8' O30 W8 5.6(9) . .
W8' O30 Er1 153.6(11) . .
W8 O30 Er1 158.7(7) . .
W8' O31 W9 140.5(10) . .
W8' O31 W8 4.2(9) . .
W9 O31 W8 144.1(7) . .
W9 O33 Er1 158.5(7) . .
W10 O35 Er1 123.0(6) . .
W10 O36 W11 117.7(6) . .
Ge1 O37 W10 124.6(6) . .
Ge1 O37 W11 121.9(6) . .
W10 O37 W11 94.5(4) . .
Ge1 O37 Er1 125.8(5) . .
W10 O37 Er1 90.7(4) . .
W11 O37 Er1 89.7(4) . .
W11 O39 Er1 123.7(6) . .
N2 Cu1 N4 96.0(8) . .
N2 Cu1 N1 84.5(7) . .
N4 Cu1 N1 173.0(7) . .
N2 Cu1 N3 175.4(8) . .
N4 Cu1 N3 86.0(9) . .
N1 Cu1 N3 93.1(8) . .
N2 Cu1 O1W 92.2(6) . .
N4 Cu1 O1W 94.1(7) . .
N1 Cu1 O1W 92.9(7) . .
N3 Cu1 O1W 91.9(8) . .
N5 Cu2 N5 180.0(13) 2_665 .
N5 Cu2 N6 93.1(10) 2_665 .
N5 Cu2 N6 86.9(10) . .
N5 Cu2 N6 86.9(10) 2_665 2_665
N5 Cu2 N6 93.1(10) . 2_665
N6 Cu2 N6 180.0(15) . 2_665
C1 N1 Cu1 109.0(13) . .
C1 N1 H1A 109.9 . .
Cu1 N1 H1A 109.9 . .
C1 N1 H1B 109.9 . .
Cu1 N1 H1B 109.9 . .
H1A N1 H1B 108.3 . .
C2 N2 Cu1 111.1(12) . .
C2 N2 H2B 109.4 . .
Cu1 N2 H2B 109.4 . .
C2 N2 H2C 109.4 . .
Cu1 N2 H2C 109.4 . .
H2B N2 H2C 108.0 . .
C4 N3 Cu1 110.7(16) . .
C4 N3 H3A 109.5 . .
Cu1 N3 H3A 109.5 . .
C4 N3 H3B 109.5 . .
Cu1 N3 H3B 109.5 . .
H3A N3 H3B 108.1 . .
C5 N4 Cu1 112.0(17) . .
C5 N4 H4A 109.2 . .
Cu1 N4 H4A 109.2 . .
C5 N4 H4B 109.2 . .
Cu1 N4 H4B 109.2 . .
H4A N4 H4B 107.9 . .
C7 N5 Cu2 99.7(17) . .
C7 N5 H5B 111.8 . .
Cu2 N5 H5B 111.8 . .
C7 N5 H5C 111.8 . .
Cu2 N5 H5C 111.8 . .
H5B N5 H5C 109.6 . .
C8 N6 Cu2 115(2) . .
C8 N6 H6A 108.5 . .
Cu2 N6 H6A 108.5 . .
C8 N6 H6B 108.5 . .
Cu2 N6 H6B 108.5 . .
H6A N6 H6B 107.5 . .
C11 N7 H7C 109.5 . .
C11 N7 H7D 109.5 . .
H7C N7 H7D 109.5 . .
C11 N7 H7E 109.5 . .
H7C N7 H7E 109.5 . .
H7D N7 H7E 109.5 . .
C11 N8 H8B 109.5 . .
C11 N8 H8C 109.5 . .
H8B N8 H8C 109.5 . .
C11 N8 H8D 109.5 . .
H8B N8 H8D 109.5 . .
H8C N8 H8D 109.5 . .
C10 C12 H12A 109.5 . .
C10 C12 H12B 109.5 . .
H12A C12 H12B 109.5 . .
C10 C12 H12C 109.5 . .
H12A C12 H12C 109.5 . .
H12B C12 H12C 109.5 . .
N1 C1 C2 110.7(19) . .
N1 C1 H1C 109.5 . .
C2 C1 H1C 109.5 . .
N1 C1 H1D 109.5 . .
C2 C1 H1D 109.5 . .
H1C C1 H1D 108.1 . .
N2 C2 C3 117.3(19) . .
N2 C2 C1 105.3(17) . .
C3 C2 C1 114(2) . .
N2 C2 H2A 106.6 . .
C3 C2 H2A 106.6 . .
C1 C2 H2A 106.6 . .
C2 C3 H3C 109.5 . .
C2 C3 H3D 109.5 . .
H3C C3 H3D 109.5 . .
C2 C3 H3E 109.5 . .
H3C C3 H3E 109.5 . .
H3D C3 H3E 109.5 . .
C5 C4 N3 110(3) . .
C5 C4 H4C 109.6 . .
N3 C4 H4C 109.6 . .
C5 C4 H4D 109.6 . .
N3 C4 H4D 109.6 . .
H4C C4 H4D 108.1 . .
C6 C5 N4 116(3) . .
C6 C5 C4 123(3) . .
N4 C5 C4 116(3) . .
C6 C5 H5A 97.6 . .
N4 C5 H5A 97.6 . .
C4 C5 H5A 97.6 . .
C5 C6 H6C 109.5 . .
C5 C6 H6D 109.5 . .
H6C C6 H6D 109.5 . .
C5 C6 H6E 109.5 . .
H6C C6 H6E 109.5 . .
H6D C6 H6E 109.5 . .
C8 C7 N5 117(2) . .
C8 C7 H7A 108.0 . .
N5 C7 H7A 108.0 . .
C8 C7 H7B 108.0 . .
N5 C7 H7B 108.0 . .
H7A C7 H7B 107.3 . .
N6 C8 C9 155(3) . .
N6 C8 C7 108(2) . .
C9 C8 C7 91(2) . .
N6 C8 H8A 97.3 . .
C9 C8 H8A 97.3 . .
C7 C8 H8A 97.3 . .
C8 C9 H9A 109.5 . .
C8 C9 H9B 109.5 . .
H9A C9 H9B 109.5 . .
C8 C9 H9C 109.5 . .
H9A C9 H9C 109.5 . .
H9B C9 H9C 109.5 . .
C11 C10 C12 105(3) . .
C11 C10 H10A 110.7 . .
C12 C10 H10A 110.7 . .
C11 C10 H10B 110.7 . .
C12 C10 H10B 110.7 . .
H10A C10 H10B 108.8 . .
C10 C11 N8 115(3) . .
C10 C11 N7 105(3) . .
N8 C11 N7 109(3) . .
C10 C11 H11A 109.1 . .
N8 C11 H11A 109.1 . .
N7 C11 H11A 109.1 . .

loop_
_geom_bond_atom_site_label_1
_geom_bond_atom_site_label_2
_geom_bond_distance
_geom_bond_site_symmetry_2
W1 O1 1.707(16) .
W1 O4 1.877(12) .
W1 O2 1.924(11) .
W1 O3 1.927(11) .
W1 O6 1.942(11) .
W1 O5 2.321(11) .
W2 O7 1.727(13) .
W2 O11 1.874(12) .
W2 O6 1.891(11) .
W2 O8 1.903(10) .
W2 O10 1.932(11) .
W2 O9 2.309(11) .
W3 O12 1.729(13) .
W3 O13 1.857(13) .
W3 O2 1.902(11) .
W3 O15 1.941(11) .
W3 O11 1.985(12) .
W3 O14 2.330(12) .
W4 O16 1.733(11) .
W4 O18 1.903(12) .
W4 O17 1.928(12) .
W4 O19 1.928(12) .
W4 O15 1.940(12) .
W4 O14 2.288(10) .
W5 O20 1.722(13) .
W5 O21 1.827(15) .
W5 O19 1.932(13) .
W5 O22 1.935(12) .
W5 O8 2.019(14) .
W5 O9 2.308(12) .
W5' O20 1.75(4) .
W5' O19 1.85(4) .
W5' O8 1.90(4) .
W5' O21 1.94(4) .
W5' O22 2.00(4) .
W5' O9 2.28(4) .
W6 O23 1.729(12) .
W6 O24 1.830(14) .
W6 O25 1.886(12) .
W6 O10 1.945(13) .
W6 O22 1.959(11) .
W6 O9 2.312(11) .
W6' O23 1.74(3) .
W6' O10 1.78(3) .
W6' O22 1.89(3) .
W6' O25 1.95(3) .
W6' O24 1.99(3) .
W6' O9 2.29(3) .
W7 O26 1.709(11) .
W7 O27 1.886(13) .
W7 O28 1.919(12) .
W7 O3 1.932(12) .
W7 O25 1.950(12) .
W7 O5 2.290(10) .
W8 O29 1.756(13) .
W8 O30 1.798(15) .
W8 O31 1.943(12) .
W8 O28 1.962(12) .
W8 O4 2.032(14) .
W8 O5 2.293(11) .
W8' O30 1.68(3) .
W8' O31 1.79(3) .
W8' O29 1.79(3) .
W8' O28 2.13(2) .
W8' O4 2.15(3) .
W8' O5 2.32(3) .
W9 O32 1.744(12) .
W9 O33 1.769(12) .
W9 O17 1.920(11) .
W9 O31 1.932(11) .
W9 O13 2.069(13) .
W9 O14 2.301(10) .
W10 O34 1.733(11) .
W10 O35 1.791(13) .
W10 O18 1.936(11) .
W10 O36 1.954(12) .
W10 O21 2.066(13) .
W10 O37 2.259(11) .
W10 Er1 3.5762(10) .
W11 O38 1.739(12) .
W11 O39 1.770(12) .
W11 O36 1.960(11) .
W11 O27 1.960(12) .
W11 O24 2.034(13) .
W11 O37 2.301(11) .
W11 Er1 3.5702(10) .
Er1 O30 2.256(14) .
Er1 O33 2.270(12) .
Er1 O35 2.270(11) .
Er1 O39 2.270(12) .
Er1 O2W 2.33(2) .
Er1 O7 2.396(14) 1_655
Er1 O4W 2.433(15) .
Er1 O3W 2.500(10) .
Er1 O37 2.743(13) .
Ge1 O37 1.699(13) .
Ge1 O9 1.745(11) .
Ge1 O14 1.745(10) .
Ge1 O5 1.758(10) .
O1W Cu1 2.338(14) .
O7 Er1 2.396(14) 1_455
Cu1 N2 1.971(15) .
Cu1 N4 1.987(18) .
Cu1 N1 2.018(17) .
Cu1 N3 2.03(2) .
Cu2 N5 2.04(2) 2_665
Cu2 N5 2.04(2) .
Cu2 N6 2.04(2) .
Cu2 N6 2.04(2) 2_665
N1 C1 1.47(3) .
N1 H1A 0.9000 .
N1 H1B 0.9000 .
N2 C2 1.49(2) .
N2 H2B 0.9000 .
N2 H2C 0.9000 .
N3 C4 1.58(4) .
N3 H3A 0.9000 .
N3 H3B 0.9000 .
N4 C5 1.46(4) .
N4 H4A 0.9000 .
N4 H4B 0.9000 .
N5 C7 1.60(4) .
N5 H5B 0.9000 .
N5 H5C 0.9000 .
N6 C8 1.30(3) .
N6 H6A 0.9000 .
N6 H6B 0.9000 .
N7 C11 1.55(3) .
N7 H7C 0.8900 .
N7 H7D 0.8900 .
N7 H7E 0.8900 .
N8 C11 1.53(4) .
N8 H8B 0.8900 .
N8 H8C 0.8900 .
N8 H8D 0.8900 .
C12 C10 1.52(4) .
C12 H12A 0.9600 .
C12 H12B 0.9600 .
C12 H12C 0.9600 .
C1 C2 1.52(3) .
C1 H1C 0.9700 .
C1 H1D 0.9700 .
C2 C3 1.49(3) .
C2 H2A 0.9800 .
C3 H3C 0.9600 .
C3 H3D 0.9600 .
C3 H3E 0.9600 .
C4 C5 1.48(4) .
C4 H4C 0.9700 .
C4 H4D 0.9700 .
C5 C6 1.42(4) .
C5 H5A 0.9800 .
C6 H6C 0.9600 .
C6 H6D 0.9600 .
C6 H6E 0.9600 .
C7 C8 1.495(10) .
C7 H7A 0.9700 .
C7 H7B 0.9700 .
C8 C9 1.493(10) .
C8 H8A 0.9800 .
C9 H9A 0.9600 .
C9 H9B 0.9600 .
C9 H9C 0.9600 .
C10 C11 1.47(4) .
C10 H10A 0.9700 .
C10 H10B 0.9700 .
C11 H11A 0.9800 .

loop_
_geom_hbond_atom_site_label_D
_geom_hbond_atom_site_label_H
_geom_hbond_atom_site_label_A
_geom_hbond_distance_DH
_geom_hbond_distance_HA
_geom_hbond_distance_DA
_geom_hbond_angle_DHA
_geom_hbond_site_symmetry_A
N1 H1A O13 0.90 2.31 3.05(2) 139.5 2_666
N1 H1B O4 0.90 2.35 3.23(2) 165.5 2_666
N1 H1B O31 0.90 2.48 3.10(2) 125.7 2_666
N2 H2B O28 0.90 2.16 3.044(17) 168.4 1_545
N2 H2C O15 0.90 2.10 2.965(18) 160.6 .
N3 H3B O32 0.90 2.39 3.11(2) 136.8 2_666
N4 H4A O6W 0.90 2.16 3.03(3) 160.6 1_545
N4 H4B O3 0.90 2.32 3.22(2) 171.7 1_545
N5 H5B O8 0.90 2.62 3.28(2) 131.4 2_665
N5 H5C O36 0.90 2.46 3.33(3) 161.7 2_765
N5 H5C O20 0.90 2.57 3.04(3) 113.5 .
N6 H6A O6W 0.90 2.44 3.22(3) 144.9 1_545
N6 H6A O8 0.90 2.60 3.30(3) 134.9 .
N6 H6B O34 0.90 2.04 2.92(3) 165.3 1_455
N7 H7C O22 0.89 2.20 3.07(2) 166.1 2_765
N7 H7D O21 0.89 2.40 3.21(2) 152.8 .
N7 H7E O36 0.89 2.02 2.88(2) 160.4 2_765
